data_1517019
loop_
_publ_author_name
'Reda F.M. Elshaarawy'
'Yanhua Lan'
'Christoph Janiak'

_publ_section_title
;
 Oligonuclear homo- and mixed-valence manganese complexes based on
 thiophene- or aryl-carboxylate ligation: Synthesis, characterization and
 magnetic studies
;
_journal_name_full
;
Inorganica Chimica Acta
;
_journal_page_first 85
_journal_page_last 94
_journal_volume 401
_journal_year 2013
_chemical_formula_moiety 'C81 H81 Mn4 O20, C16 H36 N, C H2 Cl2'
_chemical_formula_sum 'C98 H119 Cl2 Mn4 N O20'
_chemical_formula_weight 1921.60
_space_group_IT_number 14
_symmetry_cell_setting monoclinic
_symmetry_space_group_name_Hall '-P 2ybc'
_symmetry_space_group_name_H-M 'P 1 21/c 1'
_atom_sites_solution_hydrogens geom
_atom_sites_solution_primary direct
_atom_sites_solution_secondary difmap
_cell_angle_alpha 90.00
_cell_angle_beta 108.246(4)
_cell_angle_gamma 90.00
_cell_formula_units_Z 4
_cell_length_a 16.5930(13)
_cell_length_b 27.958(3)
_cell_length_c 22.7744(17)
_cell_measurement_reflns_used 9995
_cell_measurement_temperature 203(2)
_cell_measurement_theta_max 20.6
_cell_measurement_theta_min 2.33
_cell_volume 10034.0(15)
_computing_cell_refinement 'SAINT (Bruker, 2006)'
_computing_data_collection 'APEX2 (Bruker, 2006)'
_computing_data_reduction SAINT
_computing_molecular_graphics 'DIAMOND (Crystal Impact, 2009)'
_computing_structure_refinement 'SHELXL-97 (Sheldrick, 2008)'
_computing_structure_solution 'SHELXS-97 (Sheldrick, 2008)'
_diffrn_ambient_temperature 203(2)
_diffrn_measured_fraction_theta_full 0.979
_diffrn_measured_fraction_theta_max 0.977
_diffrn_measurement_device_type 'Bruker APEX II CCD area detector'
_diffrn_measurement_method '\w scans'
_diffrn_radiation_monochromator graphite
_diffrn_radiation_source 'fine-focus sealed tube'
_diffrn_radiation_type MoK\a
_diffrn_radiation_wavelength 0.71073
_diffrn_reflns_av_R_equivalents 0.0872
_diffrn_reflns_av_sigmaI/netI 0.0949
_diffrn_reflns_limit_h_max 20
_diffrn_reflns_limit_h_min -20
_diffrn_reflns_limit_k_max 33
_diffrn_reflns_limit_k_min -27
_diffrn_reflns_limit_l_max 27
_diffrn_reflns_limit_l_min -27
_diffrn_reflns_number 85556
_diffrn_reflns_theta_full 25.00
_diffrn_reflns_theta_max 25.50
_diffrn_reflns_theta_min 1.46
_exptl_absorpt_coefficient_mu 0.610
_exptl_absorpt_correction_T_max 0.9643
_exptl_absorpt_correction_T_min 0.9157
_exptl_absorpt_correction_type multi-scan
_exptl_absorpt_process_details '(<i>SADABS</i>; Sheldrick, 1996)'
_exptl_crystal_colour brown
_exptl_crystal_density_diffrn 1.272
_exptl_crystal_density_method 'not measured'
_exptl_crystal_description parallelepiped
_exptl_crystal_F_000 4032
_exptl_crystal_size_max 0.15
_exptl_crystal_size_mid 0.12
_exptl_crystal_size_min 0.06
_refine_diff_density_max 0.394
_refine_diff_density_min -0.429
_refine_diff_density_rms 0.069
_refine_ls_extinction_method none
_refine_ls_goodness_of_fit_ref 1.024
_refine_ls_hydrogen_treatment constr
_refine_ls_matrix_type full
_refine_ls_number_parameters 1157
_refine_ls_number_reflns 18263
_refine_ls_number_restraints 0
_refine_ls_restrained_S_all 1.024
_refine_ls_R_factor_all 0.1165
_refine_ls_R_factor_gt 0.0550
_refine_ls_shift/su_max 0.001
_refine_ls_shift/su_mean 0.000
_refine_ls_structure_factor_coef Fsqd
_refine_ls_weighting_details 'calc w=1/[\s^2^(Fo^2^)+(0.0627P)^2^+0.0000P] where P=(Fo^2^+2Fc^2^)/3'
_refine_ls_weighting_scheme calc
_refine_ls_wR_factor_gt 0.1195
_refine_ls_wR_factor_ref 0.1418
_reflns_number_gt 10555
_reflns_number_total 18263
_reflns_threshold_expression >2sigma(I)
_cod_data_source_file ICA-2013-401-85-94-4.cif
_cod_data_source_block mn4dmph
_cod_original_cell_volume 10033.9(14)
_cod_original_sg_symbol_H-M 'P 21/c'
_cod_database_code 1517019

loop_
_symmetry_equiv_pos_as_xyz
'x, y, z'
'-x, y+1/2, -z+1/2'
'-x, -y, -z'
'x, -y-1/2, z-1/2'

loop_
_atom_site_label
_atom_site_type_symbol
_atom_site_fract_x
_atom_site_fract_y
_atom_site_fract_z
_atom_site_U_iso_or_equiv
_atom_site_adp_type
_atom_site_occupancy
_atom_site_symmetry_multiplicity
_atom_site_calc_flag
_atom_site_refinement_flags
_atom_site_disorder_assembly
_atom_site_disorder_group
Mn1 Mn 0.68298(3) 0.19600(2) 0.82596(2) 0.03346(16) Uani 1 1 d . . .
Mn2 Mn 0.70622(3) 0.11801(2) 0.90733(2) 0.03177(16) Uani 1 1 d . . .
Mn3 Mn 0.82631(3) 0.11916(2) 0.81223(2) 0.03721(18) Uani 1 1 d . . .
Mn4 Mn 0.51069(3) 0.15946(2) 0.86276(2) 0.03179(16) Uani 1 1 d . . .
O1 O 0.75178(12) 0.14281(10) 0.84934(9) 0.0345(7) Uani 1 1 d . . .
O2 O 0.62434(12) 0.16728(9) 0.87711(9) 0.0312(6) Uani 1 1 d . . .
O3 O 0.76254(14) 0.23145(11) 0.90903(11) 0.0439(7) Uani 1 1 d . . .
O4 O 0.79231(14) 0.16820(11) 0.97228(10) 0.0416(7) Uani 1 1 d . . .
C1 C 0.8100(2) 0.20780(17) 0.95388(16) 0.0370(10) Uani 1 1 d . . .
C2 C 0.8947(2) 0.22991(18) 0.98765(15) 0.0396(11) Uani 1 1 d . . .
C3 C 0.9579(2) 0.20192(18) 1.02764(16) 0.0528(13) Uani 1 1 d . . .
H3A H 0.9472 0.1698 1.0348 0.063 Uiso 1 1 calc R . .
C4 C 1.0374(3) 0.2221(2) 1.0570(2) 0.0670(15) Uani 1 1 d . . .
C5 C 1.0510(3) 0.2690(2) 1.0471(2) 0.0677(16) Uani 1 1 d . . .
H5A H 1.1043 0.2825 1.0675 0.081 Uiso 1 1 calc R . .
C6 C 0.9889(2) 0.2977(2) 1.00779(18) 0.0534(13) Uani 1 1 d . . .
C7 C 0.9106(2) 0.27667(18) 0.97757(16) 0.0429(11) Uani 1 1 d . . .
H7A H 0.8680 0.2950 0.9498 0.052 Uiso 1 1 calc R . .
C8 C 1.1078(3) 0.1903(2) 1.0986(3) 0.117(2) Uani 1 1 d . . .
H8A H 1.1461 0.2097 1.1307 0.175 Uiso 1 1 calc R . .
H8B H 1.1391 0.1753 1.0740 0.175 Uiso 1 1 calc R . .
H8C H 1.0827 0.1657 1.1174 0.175 Uiso 1 1 calc R . .
C9 C 1.0050(3) 0.3489(2) 0.9976(2) 0.0715(16) Uani 1 1 d . . .
H9A H 1.0621 0.3574 1.0227 0.107 Uiso 1 1 calc R . .
H9B H 0.9644 0.3687 1.0092 0.107 Uiso 1 1 calc R . .
H9C H 0.9990 0.3540 0.9543 0.107 Uiso 1 1 calc R . .
O5 O 0.62286(13) 0.15941(10) 0.73712(10) 0.0395(7) Uani 1 1 d . . .
O6 O 0.74267(13) 0.12489(11) 0.73122(9) 0.0438(8) Uani 1 1 d . . .
C10 C 0.6626(2) 0.13408(16) 0.71121(15) 0.0377(10) Uani 1 1 d . . .
C11 C 0.6177(2) 0.11179(16) 0.64928(14) 0.0383(11) Uani 1 1 d . . .
C12 C 0.5307(2) 0.11899(16) 0.62222(16) 0.0442(11) Uani 1 1 d . . .
H12A H 0.5005 0.1379 0.6423 0.053 Uiso 1 1 calc R . .
C13 C 0.4888(2) 0.09806(18) 0.56536(18) 0.0538(12) Uani 1 1 d . . .
C14 C 0.5353(3) 0.07070(19) 0.53652(17) 0.0591(13) Uani 1 1 d . . .
H14A H 0.5073 0.0564 0.4982 0.071 Uiso 1 1 calc R . .
C15 C 0.6217(2) 0.06392(18) 0.56281(17) 0.0508(12) Uani 1 1 d . . .
C16 C 0.6616(2) 0.08418(17) 0.61975(15) 0.0457(12) Uani 1 1 d . . .
H16A H 0.7200 0.0790 0.6387 0.055 Uiso 1 1 calc R . .
C17 C 0.3944(2) 0.1056(2) 0.5352(2) 0.0883(19) Uani 1 1 d . . .
H17A H 0.3766 0.1340 0.5522 0.132 Uiso 1 1 calc R . .
H17B H 0.3638 0.0780 0.5429 0.132 Uiso 1 1 calc R . .
H17C H 0.3825 0.1096 0.4909 0.132 Uiso 1 1 calc R . .
C18 C 0.6707(3) 0.0344(2) 0.53012(18) 0.0726(16) Uani 1 1 d . . .
H18A H 0.6330 0.0114 0.5032 0.109 Uiso 1 1 calc R . .
H18B H 0.7163 0.0177 0.5604 0.109 Uiso 1 1 calc R . .
H18C H 0.6944 0.0553 0.5057 0.109 Uiso 1 1 calc R . .
O7 O 0.62450(14) 0.07005(10) 0.83697(10) 0.0409(7) Uani 1 1 d . . .
O8 O 0.49592(13) 0.10425(10) 0.80528(10) 0.0384(7) Uani 1 1 d . . .
C19 C 0.5504(2) 0.07428(15) 0.79986(14) 0.0331(9) Uani 1 1 d . . .
C20 C 0.5218(2) 0.04122(15) 0.74596(14) 0.0355(10) Uani 1 1 d . . .
C21 C 0.5802(2) 0.01491(15) 0.72702(15) 0.0390(10) Uani 1 1 d . . .
H21A H 0.6384 0.0177 0.7488 0.047 Uiso 1 1 calc R . .
C22 C 0.5540(2) -0.01519(17) 0.67671(16) 0.0453(11) Uani 1 1 d . . .
C23 C 0.4676(2) -0.02056(18) 0.64695(17) 0.0552(13) Uani 1 1 d . . .
H23A H 0.4491 -0.0421 0.6138 0.066 Uiso 1 1 calc R . .
C24 C 0.4079(2) 0.00526(19) 0.66521(17) 0.0544(13) Uani 1 1 d . . .
C25 C 0.4363(2) 0.03660(16) 0.71443(15) 0.0412(11) Uani 1 1 d . . .
H25A H 0.3968 0.0550 0.7266 0.049 Uiso 1 1 calc R . .
C26 C 0.6175(2) -0.04290(19) 0.65537(18) 0.0616(14) Uani 1 1 d . . .
H26A H 0.6708 -0.0448 0.6887 0.092 Uiso 1 1 calc R . .
H26B H 0.6266 -0.0268 0.6202 0.092 Uiso 1 1 calc R . .
H26C H 0.5962 -0.0749 0.6435 0.092 Uiso 1 1 calc R . .
C27 C 0.3136(2) -0.0017(2) 0.6332(2) 0.0821(19) Uani 1 1 d . . .
H27A H 0.2836 0.0000 0.6635 0.123 Uiso 1 1 calc R . .
H27B H 0.3040 -0.0327 0.6131 0.123 Uiso 1 1 calc R . .
H27C H 0.2929 0.0232 0.6025 0.123 Uiso 1 1 calc R . .
O9 O 0.60465(13) 0.24753(10) 0.80004(10) 0.0395(7) Uani 1 1 d . . .
O10 O 0.48245(13) 0.21411(11) 0.80125(10) 0.0391(7) Uani 1 1 d . . .
C28 C 0.5250(2) 0.24825(16) 0.79135(14) 0.0354(10) Uani 1 1 d . . .
C29 C 0.4830(2) 0.29431(15) 0.76776(14) 0.0339(10) Uani 1 1 d . . .
C30 C 0.3985(2) 0.30211(17) 0.76358(15) 0.0408(11) Uani 1 1 d . . .
H30A H 0.3670 0.2775 0.7741 0.049 Uiso 1 1 calc R . .
C31 C 0.3609(2) 0.34538(19) 0.74421(17) 0.0475(12) Uani 1 1 d . . .
C32 C 0.4078(2) 0.38093(18) 0.72876(16) 0.0525(12) Uani 1 1 d . . .
H32A H 0.3820 0.4106 0.7151 0.063 Uiso 1 1 calc R . .
C33 C 0.4934(2) 0.37425(17) 0.73278(15) 0.0424(11) Uani 1 1 d . . .
C34 C 0.5291(2) 0.33050(16) 0.75250(15) 0.0373(10) Uani 1 1 d . . .
H34A H 0.5863 0.3251 0.7557 0.045 Uiso 1 1 calc R . .
C35 C 0.2697(2) 0.3545(2) 0.7411(2) 0.0761(16) Uani 1 1 d . . .
H35A H 0.2360 0.3261 0.7258 0.114 Uiso 1 1 calc R . .
H35B H 0.2473 0.3811 0.7134 0.114 Uiso 1 1 calc R . .
H35C H 0.2673 0.3622 0.7821 0.114 Uiso 1 1 calc R . .
C36 C 0.5450(3) 0.41297(19) 0.71652(19) 0.0651(14) Uani 1 1 d . . .
H36A H 0.6010 0.4138 0.7470 0.098 Uiso 1 1 calc R . .
H36B H 0.5172 0.4436 0.7160 0.098 Uiso 1 1 calc R . .
H36C H 0.5503 0.4067 0.6760 0.098 Uiso 1 1 calc R . .
O11 O 0.39124(13) 0.15700(10) 0.85421(10) 0.0368(7) Uani 1 1 d . . .
O12 O 0.45347(14) 0.21523(11) 0.91689(10) 0.0442(7) Uani 1 1 d . . .
C37 C 0.3875(2) 0.19210(16) 0.88997(15) 0.0370(10) Uani 1 1 d . . .
C38 C 0.3045(2) 0.20345(17) 0.89814(15) 0.0393(11) Uani 1 1 d . . .
C39 C 0.2391(2) 0.17123(18) 0.88045(18) 0.0516(12) Uani 1 1 d . . .
H39A H 0.2464 0.1421 0.8622 0.062 Uiso 1 1 calc R . .
C40 C 0.1609(2) 0.1818(2) 0.8896(2) 0.0647(15) Uani 1 1 d . . .
C41 C 0.1532(3) 0.2239(2) 0.9171(2) 0.0667(16) Uani 1 1 d . . .
H41A H 0.1016 0.2308 0.9242 0.080 Uiso 1 1 calc R . .
C42 C 0.2172(3) 0.2569(2) 0.93477(19) 0.0620(14) Uani 1 1 d . . .
C43 C 0.2940(2) 0.24603(18) 0.92508(16) 0.0484(12) Uani 1 1 d . . .
H43A H 0.3391 0.2680 0.9371 0.058 Uiso 1 1 calc R . .
C44 C 0.0887(3) 0.1461(2) 0.8694(3) 0.108(2) Uani 1 1 d . . .
H44A H 0.0378 0.1600 0.8748 0.162 Uiso 1 1 calc R . .
H44B H 0.1038 0.1173 0.8943 0.162 Uiso 1 1 calc R . .
H44C H 0.0782 0.1381 0.8262 0.162 Uiso 1 1 calc R . .
C45 C 0.2061(3) 0.3026(3) 0.9645(3) 0.110(2) Uani 1 1 d . . .
H45A H 0.2330 0.3283 0.9490 0.166 Uiso 1 1 calc R . .
H45B H 0.2319 0.3000 1.0089 0.166 Uiso 1 1 calc R . .
H45C H 0.1460 0.3094 0.9551 0.166 Uiso 1 1 calc R . .
O13 O 0.53036(14) 0.12123(11) 0.94183(10) 0.0437(8) Uani 1 1 d . . .
O14 O 0.66340(13) 0.09316(10) 0.97011(10) 0.0386(7) Uani 1 1 d . . .
C46 C 0.5892(2) 0.09590(15) 0.97507(14) 0.0355(10) Uani 1 1 d . . .
C47 C 0.5718(2) 0.06517(15) 1.02319(13) 0.0338(10) Uani 1 1 d . . .
C48 C 0.4917(2) 0.06555(16) 1.02980(15) 0.0385(10) Uani 1 1 d . . .
H48A H 0.4504 0.0870 1.0065 0.046 Uiso 1 1 calc R . .
C49 C 0.4720(2) 0.03445(16) 1.07060(15) 0.0397(10) Uani 1 1 d . . .
C50 C 0.5341(2) 0.00379(16) 1.10444(15) 0.0427(11) Uani 1 1 d . . .
H50A H 0.5206 -0.0178 1.1316 0.051 Uiso 1 1 calc R . .
C51 C 0.6156(2) 0.00336(17) 1.10023(15) 0.0432(11) Uani 1 1 d . . .
C52 C 0.6331(2) 0.03447(15) 1.05845(14) 0.0375(10) Uani 1 1 d . . .
H52A H 0.6876 0.0347 1.0540 0.045 Uiso 1 1 calc R . .
C53 C 0.3844(2) 0.03382(18) 1.07715(18) 0.0575(13) Uani 1 1 d . . .
H53A H 0.3634 0.0663 1.0756 0.086 Uiso 1 1 calc R . .
H53B H 0.3868 0.0194 1.1164 0.086 Uiso 1 1 calc R . .
H53C H 0.3467 0.0154 1.0437 0.086 Uiso 1 1 calc R . .
C54 C 0.6813(3) -0.03172(19) 1.1374(2) 0.0698(15) Uani 1 1 d . . .
H54A H 0.7139 -0.0440 1.1120 0.105 Uiso 1 1 calc R . .
H54B H 0.6531 -0.0580 1.1508 0.105 Uiso 1 1 calc R . .
H54C H 0.7190 -0.0157 1.1733 0.105 Uiso 1 1 calc R . .
O15 O 0.79661(13) 0.07073(10) 0.93172(10) 0.0407(7) Uani 1 1 d . . .
O16 O 0.89814(13) 0.09529(11) 0.89220(10) 0.0415(7) Uani 1 1 d . . .
C55 C 0.8736(2) 0.07729(16) 0.93531(15) 0.0389(10) Uani 1 1 d . . .
C56 C 0.9388(2) 0.06302(16) 0.99390(15) 0.0400(10) Uani 1 1 d . . .
C57 C 0.9134(2) 0.04388(17) 1.04100(16) 0.0474(12) Uani 1 1 d . . .
H57A H 0.8552 0.0401 1.0354 0.057 Uiso 1 1 calc R . .
C58 C 0.9722(3) 0.03009(19) 1.09668(17) 0.0576(13) Uani 1 1 d . . .
C59 C 1.0577(2) 0.03684(19) 1.10322(17) 0.0590(14) Uani 1 1 d . . .
H59A H 1.0984 0.0282 1.1408 0.071 Uiso 1 1 calc R . .
C60 C 1.0846(2) 0.05541(19) 1.05738(18) 0.0555(13) Uani 1 1 d . . .
C61 C 1.0242(2) 0.06861(17) 1.00174(16) 0.0491(12) Uani 1 1 d . . .
H61A H 1.0418 0.0813 0.9695 0.059 Uiso 1 1 calc R . .
C62 C 0.9456(3) 0.0072(2) 1.14728(19) 0.0857(19) Uani 1 1 d . . .
H62A H 0.9804 0.0194 1.1870 0.129 Uiso 1 1 calc R . .
H62B H 0.9528 -0.0272 1.1461 0.129 Uiso 1 1 calc R . .
H62C H 0.8865 0.0145 1.1415 0.129 Uiso 1 1 calc R . .
C63 C 1.1781(2) 0.0605(2) 1.0648(2) 0.0835(19) Uani 1 1 d . . .
H63A H 1.2109 0.0408 1.0989 0.125 Uiso 1 1 calc R . .
H63B H 1.1949 0.0937 1.0731 0.125 Uiso 1 1 calc R . .
H63C H 1.1884 0.0504 1.0270 0.125 Uiso 1 1 calc R . .
O17 O 0.87973(14) 0.18784(12) 0.81387(11) 0.0457(8) Uani 1 1 d . . .
O18 O 0.75685(13) 0.22868(10) 0.78627(10) 0.0426(7) Uani 1 1 d . . .
C64 C 0.8385(2) 0.22579(19) 0.80244(15) 0.0414(11) Uani 1 1 d . . .
C65 C 0.8828(2) 0.27181(19) 0.80446(15) 0.0436(12) Uani 1 1 d . . .
C66 C 0.9628(2) 0.27343(19) 0.79694(17) 0.0554(13) Uani 1 1 d . . .
H66A H 0.9894 0.2450 0.7910 0.067 Uiso 1 1 calc R . .
C67 C 1.0033(3) 0.3172(2) 0.7982(2) 0.0660(15) Uani 1 1 d . . .
C68 C 0.9641(3) 0.3586(2) 0.8094(2) 0.0774(17) Uani 1 1 d . . .
H68A H 0.9918 0.3881 0.8108 0.093 Uiso 1 1 calc R . .
C69 C 0.8858(3) 0.3577(2) 0.8186(2) 0.0641(14) Uani 1 1 d . . .
C70 C 0.8457(3) 0.3139(2) 0.81523(17) 0.0517(12) Uani 1 1 d . . .
H70A H 0.7917 0.3126 0.8204 0.062 Uiso 1 1 calc R . .
C71 C 1.0881(3) 0.3193(2) 0.7862(3) 0.102(2) Uani 1 1 d . . .
H71A H 1.0989 0.2890 0.7693 0.152 Uiso 1 1 calc R . .
H71B H 1.1327 0.3256 0.8247 0.152 Uiso 1 1 calc R . .
H71C H 1.0870 0.3447 0.7570 0.152 Uiso 1 1 calc R . .
C72 C 0.8457(4) 0.4029(2) 0.8313(3) 0.106(2) Uani 1 1 d . . .
H72A H 0.7850 0.4017 0.8106 0.158 Uiso 1 1 calc R . .
H72B H 0.8697 0.4300 0.8160 0.158 Uiso 1 1 calc R . .
H72C H 0.8565 0.4062 0.8755 0.158 Uiso 1 1 calc R . .
O19 O 0.90128(15) 0.09299(13) 0.77232(11) 0.0477(8) Uani 1 1 d . . .
O20 O 0.81580(16) 0.03169(13) 0.76786(13) 0.0668(10) Uani 1 1 d . . .
C73 C 0.8718(2) 0.0516(2) 0.75139(17) 0.0484(12) Uani 1 1 d . . .
C74 C 0.9059(3) 0.0300(2) 0.70446(17) 0.0555(13) Uani 1 1 d . . .
C75 C 0.8639(3) -0.0088(2) 0.6696(2) 0.0793(18) Uani 1 1 d . . .
H75A H 0.8167 -0.0221 0.6782 0.095 Uiso 1 1 calc R . .
C76 C 0.8897(4) -0.0280(3) 0.6237(3) 0.109(3) Uani 1 1 d . . .
C77 C 0.9602(5) -0.0084(3) 0.6135(3) 0.118(3) Uani 1 1 d . . .
H77A H 0.9774 -0.0207 0.5809 0.141 Uiso 1 1 calc R . .
C78 C 1.0069(4) 0.0283(3) 0.6481(3) 0.105(3) Uani 1 1 d . . .
C79 C 0.9767(3) 0.0489(2) 0.69404(19) 0.0710(16) Uani 1 1 d . . .
H79A H 1.0048 0.0752 0.7172 0.085 Uiso 1 1 calc R . .
C80 C 0.8427(4) -0.0694(3) 0.5835(3) 0.190(5) Uani 1 1 d . . .
H80A H 0.8024 -0.0831 0.6018 0.284 Uiso 1 1 calc R . .
H80B H 0.8831 -0.0937 0.5809 0.284 Uiso 1 1 calc R . .
H80C H 0.8126 -0.0577 0.5424 0.284 Uiso 1 1 calc R . .
C81 C 1.0846(5) 0.0490(3) 0.6369(3) 0.187(5) Uani 1 1 d . . .
H81A H 1.1024 0.0283 0.6091 0.281 Uiso 1 1 calc R . .
H81B H 1.1300 0.0516 0.6758 0.281 Uiso 1 1 calc R . .
H81C H 1.0714 0.0805 0.6184 0.281 Uiso 1 1 calc R . .
N N 0.65933(18) 0.25647(15) 0.58269(12) 0.0478(10) Uani 1 1 d . . .
C82 C 0.6937(3) 0.30642(19) 0.58713(18) 0.0605(13) Uani 1 1 d . . .
H82A H 0.6490 0.3274 0.5616 0.073 Uiso 1 1 calc R . .
H82B H 0.7406 0.3068 0.5696 0.073 Uiso 1 1 calc R . .
C83 C 0.7256(3) 0.3274(2) 0.6525(2) 0.0760(16) Uani 1 1 d . . .
H83A H 0.6773 0.3342 0.6673 0.091 Uiso 1 1 calc R . .
H83B H 0.7623 0.3042 0.6807 0.091 Uiso 1 1 calc R . .
C84 C 0.7747(5) 0.3731(3) 0.6520(3) 0.125(3) Uani 1 1 d . . .
H84A H 0.7405 0.3941 0.6192 0.150 Uiso 1 1 calc R . .
H84B H 0.7845 0.3897 0.6915 0.150 Uiso 1 1 calc R . .
C85 C 0.8591(6) 0.3641(3) 0.6418(3) 0.174(5) Uani 1 1 d . . .
H85A H 0.8978 0.3900 0.6596 0.261 Uiso 1 1 calc R . .
H85B H 0.8510 0.3621 0.5978 0.261 Uiso 1 1 calc R . .
H85C H 0.8827 0.3342 0.6614 0.261 Uiso 1 1 calc R . .
C86 C 0.6322(2) 0.24221(19) 0.51474(15) 0.0546(13) Uani 1 1 d . B .
H86A H 0.5961 0.2676 0.4905 0.065 Uiso 1 1 calc R . .
H86B H 0.6830 0.2403 0.5016 0.065 Uiso 1 1 calc R . .
C87 C 0.5854(3) 0.1958(2) 0.49943(18) 0.0705(15) Uani 1 1 d . . .
H87A H 0.5293 0.1991 0.5047 0.085 Uiso 1 1 calc R A 5
H87B H 0.6165 0.1709 0.5279 0.085 Uiso 1 1 calc R A 5
C88 C 0.5753(4) 0.1806(2) 0.4320(2) 0.0837(18) Uani 1 1 d . B 5
H88A H 0.5296 0.1569 0.4188 0.100 Uiso 1 1 calc R B 5
H88B H 0.5581 0.2086 0.4051 0.100 Uiso 1 1 calc R B 5
C89 C 0.6511(4) 0.1606(3) 0.4234(3) 0.087(2) Uani 0.80 1 d P B 5
H89A H 0.6360 0.1420 0.3855 0.131 Uiso 1 1 calc R B 5
H89B H 0.6791 0.1400 0.4581 0.131 Uiso 1 1 calc R B 5
H89C H 0.6892 0.1862 0.4208 0.131 Uiso 1 1 calc R B 5
C89B C 0.553(2) 0.1392(16) 0.4135(17) 0.122(12) Uiso 0.20 1 d P C 6
C90 C 0.5854(2) 0.2530(2) 0.60824(17) 0.0611(14) Uani 1 1 d . . .
H90A H 0.6065 0.2587 0.6529 0.073 Uiso 1 1 calc R . .
H90B H 0.5631 0.2203 0.6019 0.073 Uiso 1 1 calc R . .
C91 C 0.5127(3) 0.2876(2) 0.57958(19) 0.0743(17) Uani 1 1 d . . .
H91A H 0.5291 0.3200 0.5953 0.089 Uiso 1 1 calc R . .
H91B H 0.5001 0.2882 0.5346 0.089 Uiso 1 1 calc R . .
C92 C 0.4343(3) 0.2720(3) 0.5958(2) 0.098(2) Uani 1 1 d . . .
H92A H 0.4501 0.2659 0.6403 0.118 Uiso 1 1 calc R . .
H92B H 0.4128 0.2420 0.5742 0.118 Uiso 1 1 calc R . .
C93 C 0.3643(3) 0.3096(3) 0.5780(2) 0.126(3) Uani 1 1 d . . .
H93A H 0.3179 0.2998 0.5927 0.188 Uiso 1 1 calc R . .
H93B H 0.3438 0.3130 0.5333 0.188 Uiso 1 1 calc R . .
H93C H 0.3866 0.3400 0.5966 0.188 Uiso 1 1 calc R . .
C94 C 0.7258(2) 0.22193(18) 0.62122(16) 0.0515(12) Uani 1 1 d . E .
H94A H 0.7349 0.2289 0.6650 0.062 Uiso 1 1 calc R . .
H94B H 0.7028 0.1894 0.6134 0.062 Uiso 1 1 calc R . .
C95 C 0.8112(3) 0.2225(2) 0.6103(2) 0.0752(16) Uani 1 1 d . . .
H95A H 0.8031 0.2177 0.5662 0.090 Uiso 1 1 calc R D 3
H95B H 0.8380 0.2538 0.6221 0.090 Uiso 1 1 calc R D 3
C96 C 0.8684(3) 0.1839(3) 0.6471(3) 0.103(2) Uani 1 1 d . E 3
H96A H 0.8631 0.1843 0.6888 0.124 Uiso 1 1 calc R E 3
H96B H 0.8458 0.1532 0.6285 0.124 Uiso 1 1 calc R E 3
C97 C 0.9536(5) 0.1846(4) 0.6535(4) 0.121(4) Uani 0.64 1 d P E 3
H97A H 0.9814 0.1578 0.6789 0.181 Uiso 1 1 calc R E 3
H97B H 0.9783 0.2143 0.6730 0.181 Uiso 1 1 calc R E 3
H97C H 0.9612 0.1822 0.6130 0.181 Uiso 1 1 calc R E 3
C97B C 0.8439(10) 0.1399(7) 0.5890(9) 0.103(6) Uani 0.36 1 d P F 4
C98 C 0.3013(4) 0.1672(3) 0.7097(3) 0.126(3) Uani 1 1 d . G 1
H98A H 0.3510 0.1882 0.7202 0.152 Uiso 1 1 calc R G 1
H98B H 0.3141 0.1399 0.7382 0.152 Uiso 1 1 calc R G 1
Cl1 Cl 0.2101(2) 0.19956(16) 0.71712(13) 0.1548(15) Uani 0.64 1 d P G 1
Cl2 Cl 0.2800(2) 0.1480(2) 0.63776(13) 0.1692(18) Uani 0.64 1 d P G 1
Cl3 Cl 0.3107(4) 0.2007(3) 0.6528(3) 0.165(3) Uani 0.36 1 d P H 2
Cl4 Cl 0.2313(5) 0.1248(4) 0.6938(5) 0.267(5) Uani 0.36 1 d P I 2

loop_
_atom_site_aniso_label
_atom_site_aniso_U_11
_atom_site_aniso_U_22
_atom_site_aniso_U_33
_atom_site_aniso_U_23
_atom_site_aniso_U_13
_atom_site_aniso_U_12
Mn1 0.0293(3) 0.0350(5) 0.0383(3) 0.0076(3) 0.0138(2) 0.0011(3)
Mn2 0.0286(3) 0.0348(5) 0.0323(3) 0.0064(3) 0.0102(2) 0.0006(3)
Mn3 0.0307(3) 0.0472(5) 0.0353(3) 0.0046(3) 0.0126(2) 0.0059(3)
Mn4 0.0284(3) 0.0333(5) 0.0353(3) 0.0027(3) 0.0124(2) -0.0007(3)
O1 0.0342(12) 0.037(2) 0.0353(12) 0.0081(12) 0.0144(9) 0.0044(12)
O2 0.0313(11) 0.029(2) 0.0355(11) 0.0039(11) 0.0130(9) -0.0011(11)
O3 0.0383(13) 0.038(2) 0.0503(14) 0.0022(14) 0.0068(11) -0.0021(13)
O4 0.0408(13) 0.046(2) 0.0378(13) 0.0009(14) 0.0114(10) -0.0075(14)
C1 0.040(2) 0.036(3) 0.0385(19) -0.005(2) 0.0170(16) -0.004(2)
C2 0.0339(18) 0.049(4) 0.0365(19) -0.009(2) 0.0123(15) -0.005(2)
C3 0.046(2) 0.053(4) 0.052(2) -0.004(2) 0.0043(18) -0.004(2)
C4 0.048(2) 0.074(5) 0.066(3) 0.002(3) -0.001(2) -0.010(3)
C5 0.052(3) 0.078(5) 0.064(3) -0.015(3) 0.005(2) -0.026(3)
C6 0.051(2) 0.056(4) 0.054(2) -0.015(2) 0.018(2) -0.018(2)
C7 0.044(2) 0.043(4) 0.043(2) -0.008(2) 0.0162(16) -0.005(2)
C8 0.064(3) 0.109(7) 0.135(5) 0.023(4) -0.031(3) 0.000(3)
C9 0.064(3) 0.064(5) 0.083(3) -0.013(3) 0.017(2) -0.022(3)
O5 0.0334(12) 0.046(2) 0.0411(13) 0.0047(13) 0.0146(10) 0.0048(13)
O6 0.0356(13) 0.060(3) 0.0362(12) 0.0022(13) 0.0125(10) 0.0081(13)
C10 0.038(2) 0.039(3) 0.0372(18) 0.0116(19) 0.0136(16) -0.0010(19)
C11 0.0387(19) 0.044(3) 0.0339(17) 0.0081(19) 0.0134(15) 0.0002(19)
C12 0.044(2) 0.041(3) 0.048(2) 0.005(2) 0.0155(17) -0.002(2)
C13 0.050(2) 0.050(4) 0.053(2) 0.003(2) 0.0044(19) -0.010(2)
C14 0.072(3) 0.059(4) 0.040(2) -0.006(2) 0.008(2) -0.008(3)
C15 0.062(3) 0.047(4) 0.043(2) 0.009(2) 0.0168(19) 0.004(2)
C16 0.049(2) 0.050(4) 0.0379(19) 0.006(2) 0.0123(16) 0.004(2)
C17 0.048(2) 0.111(6) 0.088(3) -0.022(3) -0.006(2) -0.001(3)
C18 0.092(3) 0.073(5) 0.052(2) -0.011(3) 0.021(2) 0.018(3)
O7 0.0409(13) 0.036(2) 0.0426(13) 0.0030(13) 0.0085(11) 0.0038(13)
O8 0.0324(12) 0.037(2) 0.0469(13) -0.0085(13) 0.0146(10) -0.0011(13)
C19 0.0369(19) 0.030(3) 0.0374(18) 0.0041(18) 0.0180(15) -0.0021(19)
C20 0.0417(19) 0.029(3) 0.0381(18) 0.0064(18) 0.0158(15) -0.0028(18)
C21 0.0423(19) 0.037(3) 0.0412(19) 0.0073(19) 0.0178(16) 0.0007(19)
C22 0.058(2) 0.040(4) 0.041(2) -0.002(2) 0.0202(18) 0.000(2)
C23 0.060(2) 0.062(4) 0.044(2) -0.014(2) 0.0161(19) -0.014(2)
C24 0.050(2) 0.064(4) 0.049(2) -0.011(2) 0.0148(18) -0.012(2)
C25 0.041(2) 0.042(3) 0.043(2) -0.004(2) 0.0161(16) -0.003(2)
C26 0.069(3) 0.062(4) 0.060(2) -0.011(3) 0.029(2) 0.005(3)
C27 0.053(3) 0.116(6) 0.069(3) -0.039(3) 0.007(2) -0.023(3)
O9 0.0333(12) 0.032(2) 0.0550(14) 0.0124(13) 0.0167(10) 0.0018(12)
O10 0.0329(12) 0.037(2) 0.0477(14) 0.0089(13) 0.0136(10) -0.0024(13)
C28 0.0367(19) 0.040(3) 0.0306(17) -0.0007(18) 0.0124(14) 0.003(2)
C29 0.0401(19) 0.030(3) 0.0326(17) 0.0017(17) 0.0123(14) 0.0024(19)
C30 0.0371(19) 0.038(3) 0.044(2) -0.005(2) 0.0092(16) 0.000(2)
C31 0.040(2) 0.045(4) 0.053(2) -0.005(2) 0.0081(17) 0.005(2)
C32 0.062(3) 0.040(4) 0.048(2) 0.001(2) 0.0053(19) 0.022(2)
C33 0.057(2) 0.031(3) 0.0362(19) 0.0034(19) 0.0103(17) 0.005(2)
C34 0.0404(19) 0.032(3) 0.0400(19) 0.0047(19) 0.0138(15) 0.006(2)
C35 0.039(2) 0.068(5) 0.109(4) -0.013(3) 0.005(2) 0.014(2)
C36 0.086(3) 0.052(4) 0.063(3) 0.018(3) 0.031(2) 0.011(3)
O11 0.0330(12) 0.035(2) 0.0456(13) 0.0023(13) 0.0166(10) 0.0008(12)
O12 0.0338(13) 0.046(2) 0.0509(14) 0.0004(14) 0.0111(11) -0.0039(13)
C37 0.0328(19) 0.038(3) 0.0390(19) 0.009(2) 0.0093(15) 0.0009(19)
C38 0.0332(18) 0.042(4) 0.0431(19) 0.005(2) 0.0132(15) 0.002(2)
C39 0.037(2) 0.043(4) 0.077(3) 0.006(2) 0.0208(19) 0.004(2)
C40 0.034(2) 0.072(5) 0.093(3) 0.020(3) 0.027(2) 0.001(2)
C41 0.050(3) 0.082(5) 0.077(3) 0.011(3) 0.034(2) 0.022(3)
C42 0.057(3) 0.072(5) 0.063(3) -0.002(3) 0.026(2) 0.017(3)
C43 0.042(2) 0.050(4) 0.051(2) 0.001(2) 0.0114(17) 0.005(2)
C44 0.045(3) 0.087(6) 0.200(6) 0.021(5) 0.051(3) -0.011(3)
C45 0.095(4) 0.112(7) 0.133(5) -0.044(5) 0.047(4) 0.026(4)
O13 0.0392(13) 0.053(2) 0.0430(13) 0.0159(14) 0.0193(11) 0.0066(14)
O14 0.0335(12) 0.043(2) 0.0412(12) 0.0106(13) 0.0145(10) 0.0000(12)
C46 0.0386(19) 0.034(3) 0.0334(18) -0.0008(18) 0.0114(15) -0.0048(19)
C47 0.0399(18) 0.035(3) 0.0266(16) -0.0038(17) 0.0112(14) -0.0088(19)
C48 0.0400(19) 0.040(3) 0.0379(18) -0.0004(19) 0.0159(15) -0.0024(19)
C49 0.048(2) 0.033(3) 0.0424(19) -0.004(2) 0.0209(17) -0.009(2)
C50 0.067(2) 0.030(3) 0.0384(19) 0.0003(19) 0.0265(18) -0.013(2)
C51 0.054(2) 0.041(3) 0.0349(18) 0.0043(19) 0.0138(16) -0.004(2)
C52 0.0409(19) 0.037(3) 0.0337(18) -0.0020(18) 0.0111(15) -0.0004(19)
C53 0.060(2) 0.062(4) 0.066(3) -0.002(2) 0.041(2) -0.011(2)
C54 0.074(3) 0.061(5) 0.078(3) 0.034(3) 0.028(2) 0.007(3)
O15 0.0321(12) 0.043(2) 0.0462(13) 0.0085(13) 0.0106(10) 0.0007(12)
O16 0.0323(12) 0.053(2) 0.0406(13) 0.0077(13) 0.0128(10) 0.0066(13)
C55 0.0376(19) 0.034(3) 0.0437(19) -0.0013(19) 0.0107(16) 0.0068(19)
C56 0.0372(19) 0.039(3) 0.0403(19) 0.0003(19) 0.0070(15) 0.0073(19)
C57 0.044(2) 0.050(4) 0.046(2) 0.007(2) 0.0101(17) 0.010(2)
C58 0.063(3) 0.059(4) 0.043(2) 0.013(2) 0.0076(19) 0.018(2)
C59 0.056(2) 0.066(4) 0.043(2) 0.002(2) -0.0029(19) 0.020(2)
C60 0.040(2) 0.060(4) 0.057(2) -0.005(2) 0.0013(18) 0.013(2)
C61 0.037(2) 0.057(4) 0.051(2) -0.001(2) 0.0108(17) 0.009(2)
C62 0.102(4) 0.095(6) 0.056(3) 0.030(3) 0.018(3) 0.015(3)
C63 0.035(2) 0.109(6) 0.092(3) 0.008(3) 0.000(2) 0.009(3)
O17 0.0322(13) 0.050(3) 0.0567(15) 0.0083(15) 0.0173(11) 0.0016(14)
O18 0.0352(13) 0.042(2) 0.0522(14) 0.0179(14) 0.0164(11) 0.0001(13)
C64 0.034(2) 0.054(4) 0.0388(19) 0.008(2) 0.0142(15) -0.002(2)
C65 0.0360(19) 0.056(4) 0.0392(19) 0.007(2) 0.0122(15) -0.007(2)
C66 0.044(2) 0.066(4) 0.057(2) 0.007(2) 0.0150(18) -0.009(2)
C67 0.052(3) 0.073(5) 0.073(3) 0.011(3) 0.021(2) -0.025(3)
C68 0.077(3) 0.083(6) 0.065(3) 0.008(3) 0.011(2) -0.035(3)
C69 0.066(3) 0.056(5) 0.064(3) 0.003(3) 0.010(2) -0.007(3)
C70 0.050(2) 0.050(4) 0.056(2) 0.000(2) 0.0173(19) -0.012(3)
C71 0.067(3) 0.128(7) 0.120(4) 0.022(4) 0.044(3) -0.037(3)
C72 0.107(4) 0.064(6) 0.142(5) -0.020(4) 0.033(4) -0.010(4)
O19 0.0399(14) 0.058(3) 0.0469(15) 0.0006(15) 0.0165(11) 0.0096(15)
O20 0.0474(16) 0.077(3) 0.0761(19) 0.0213(18) 0.0197(14) 0.0018(17)
C73 0.034(2) 0.062(4) 0.048(2) 0.016(2) 0.0118(17) 0.017(2)
C74 0.055(2) 0.061(4) 0.046(2) 0.008(2) 0.0105(19) 0.023(3)
C75 0.061(3) 0.082(5) 0.080(3) -0.009(3) 0.001(2) 0.032(3)
C76 0.102(5) 0.115(7) 0.092(4) -0.026(4) 0.005(4) 0.066(5)
C77 0.134(6) 0.159(9) 0.064(4) 0.001(4) 0.036(4) 0.092(6)
C78 0.118(5) 0.125(8) 0.089(4) 0.031(4) 0.058(4) 0.061(5)
C79 0.080(3) 0.080(5) 0.065(3) 0.016(3) 0.041(2) 0.033(3)
C80 0.163(7) 0.182(11) 0.160(7) -0.115(7) -0.041(5) 0.082(7)
C81 0.197(7) 0.232(12) 0.214(8) 0.102(8) 0.179(7) 0.098(7)
N 0.0540(18) 0.053(3) 0.0372(16) 0.0107(17) 0.0159(14) 0.0029(19)
C82 0.072(3) 0.050(4) 0.053(2) 0.010(2) 0.010(2) 0.002(3)
C83 0.088(3) 0.066(5) 0.068(3) -0.011(3) 0.016(3) 0.004(3)
C84 0.172(7) 0.051(6) 0.094(4) 0.010(4) -0.041(5) 0.008(5)
C85 0.210(8) 0.204(12) 0.092(5) -0.004(6) 0.024(6) -0.137(8)
C86 0.064(3) 0.068(4) 0.0323(19) 0.011(2) 0.0169(17) 0.001(3)
C87 0.099(3) 0.064(5) 0.046(2) 0.003(3) 0.019(2) 0.004(3)
C88 0.107(4) 0.089(6) 0.049(3) 0.000(3) 0.017(3) 0.012(4)
C89 0.118(5) 0.080(7) 0.068(4) -0.001(4) 0.036(4) 0.016(5)
C90 0.062(3) 0.079(5) 0.047(2) 0.003(2) 0.0239(19) 0.003(3)
C91 0.066(3) 0.102(6) 0.052(2) -0.009(3) 0.014(2) 0.013(3)
C92 0.064(3) 0.172(8) 0.060(3) -0.028(4) 0.020(2) 0.006(4)
C93 0.074(3) 0.198(9) 0.097(4) -0.051(5) 0.016(3) 0.036(4)
C94 0.060(2) 0.053(4) 0.042(2) 0.012(2) 0.0174(18) -0.001(2)
C95 0.072(3) 0.078(5) 0.082(3) 0.024(3) 0.033(3) 0.015(3)
C96 0.070(3) 0.091(6) 0.144(5) 0.037(5) 0.029(3) 0.025(4)
C97 0.108(7) 0.160(13) 0.109(7) 0.065(7) 0.055(6) 0.041(7)
C97B 0.109(12) 0.082(16) 0.153(15) 0.051(13) 0.092(11) 0.042(11)
C98 0.118(5) 0.135(8) 0.091(4) 0.021(4) -0.018(4) -0.035(5)
Cl1 0.139(2) 0.207(5) 0.113(2) 0.007(2) 0.0320(17) 0.068(3)
Cl2 0.155(3) 0.260(6) 0.0852(18) -0.015(3) 0.0269(18) 0.054(3)
Cl3 0.205(6) 0.153(8) 0.110(4) 0.014(4) 0.010(4) -0.039(5)
Cl4 0.186(7) 0.261(14) 0.303(11) -0.014(10) 0.000(7) -0.108(8)

loop_
_atom_type_symbol
_atom_type_description
_atom_type_scat_dispersion_real
_atom_type_scat_dispersion_imag
_atom_type_scat_source
C C 0.0033 0.0016 'International Tables Vol C Tables 4.2.6.8 and 6.1.1.4'
H H 0.0000 0.0000 'International Tables Vol C Tables 4.2.6.8 and 6.1.1.4'
N N 0.0061 0.0033 'International Tables Vol C Tables 4.2.6.8 and 6.1.1.4'
O O 0.0106 0.0060 'International Tables Vol C Tables 4.2.6.8 and 6.1.1.4'
Cl Cl 0.1484 0.1585 'International Tables Vol C Tables 4.2.6.8 and 6.1.1.4'
Mn Mn 0.3368 0.7283 'International Tables Vol C Tables 4.2.6.8 and 6.1.1.4'

loop_
_geom_angle_atom_site_label_1
_geom_angle_atom_site_label_2
_geom_angle_atom_site_label_3
_geom_angle
O1 Mn1 O9 175.52(11)
O1 Mn1 O2 82.70(10)
O9 Mn1 O2 94.49(10)
O1 Mn1 O18 95.09(10)
O9 Mn1 O18 88.23(10)
O2 Mn1 O18 170.61(10)
O1 Mn1 O3 87.94(10)
O9 Mn1 O3 95.41(11)
O2 Mn1 O3 86.99(9)
O18 Mn1 O3 83.81(10)
O1 Mn1 O5 87.26(10)
O9 Mn1 O5 89.87(10)
O2 Mn1 O5 101.17(9)
O18 Mn1 O5 87.81(10)
O3 Mn1 O5 169.94(8)
O1 Mn1 Mn2 40.60(6)
O9 Mn1 Mn2 136.93(7)
O2 Mn1 Mn2 42.54(7)
O18 Mn1 Mn2 133.55(7)
O3 Mn1 Mn2 81.91(8)
O5 Mn1 Mn2 100.04(7)
O1 Mn2 O2 82.86(10)
O1 Mn2 O14 177.53(10)
O2 Mn2 O14 98.20(10)
O1 Mn2 O15 90.44(10)
O2 Mn2 O15 173.28(9)
O14 Mn2 O15 88.48(10)
O1 Mn2 O7 90.28(10)
O2 Mn2 O7 88.30(10)
O14 Mn2 O7 91.98(10)
O15 Mn2 O7 92.18(10)
O1 Mn2 O4 85.23(10)
O2 Mn2 O4 91.21(10)
O14 Mn2 O4 92.51(10)
O15 Mn2 O4 87.78(10)
O7 Mn2 O4 175.51(9)
O1 Mn2 Mn1 40.57(8)
O2 Mn2 Mn1 42.74(6)
O14 Mn2 Mn1 140.15(8)
O15 Mn2 Mn1 130.56(7)
O7 Mn2 Mn1 93.82(7)
O4 Mn2 Mn1 82.82(8)
O1 Mn3 O19 178.14(13)
O1 Mn3 O6 91.36(9)
O19 Mn3 O6 87.56(10)
O1 Mn3 O16 89.78(9)
O19 Mn3 O16 90.84(10)
O6 Mn3 O16 164.01(13)
O1 Mn3 O17 90.22(11)
O19 Mn3 O17 91.41(13)
O6 Mn3 O17 96.51(11)
O16 Mn3 O17 99.44(11)
O1 Mn3 C73 149.80(14)
O19 Mn3 C73 28.39(12)
O6 Mn3 C73 78.04(11)
O16 Mn3 C73 93.13(11)
O17 Mn3 C73 118.81(13)
O2 Mn4 O11 173.48(12)
O2 Mn4 O8 96.81(10)
O11 Mn4 O8 89.71(10)
O2 Mn4 O10 92.06(10)
O11 Mn4 O10 87.09(10)
O8 Mn4 O10 100.14(11)
O2 Mn4 O13 91.96(9)
O11 Mn4 O13 86.88(9)
O8 Mn4 O13 97.33(11)
O10 Mn4 O13 161.47(11)
O2 Mn4 O12 112.90(10)
O11 Mn4 O12 60.58(10)
O8 Mn4 O12 150.29(9)
O10 Mn4 O12 79.59(10)
O13 Mn4 O12 82.18(10)
O2 Mn4 C37 142.72(13)
O11 Mn4 C37 30.76(12)
O8 Mn4 C37 120.47(12)
O10 Mn4 C37 82.26(11)
O13 Mn4 C37 83.60(10)
O12 Mn4 C37 29.82(10)
Mn3 O1 Mn1 127.20(12)
Mn3 O1 Mn2 133.00(15)
Mn1 O1 Mn2 98.84(10)
Mn4 O2 Mn2 123.95(14)
Mn4 O2 Mn1 129.49(11)
Mn2 O2 Mn1 94.72(9)
C1 O3 Mn1 121.3(3)
C1 O4 Mn2 120.6(2)
O4 C1 O3 125.6(3)
O4 C1 C2 118.1(3)
O3 C1 C2 116.3(4)
C7 C2 C3 120.1(4)
C7 C2 C1 120.3(4)
C3 C2 C1 119.6(4)
C2 C3 C4 119.3(5)
C2 C3 H3A 120.3
C4 C3 H3A 120.3
C5 C4 C3 119.3(4)
C5 C4 C8 121.8(4)
C3 C4 C8 118.9(5)
C4 C5 C6 122.3(4)
C4 C5 H5A 118.8
C6 C5 H5A 118.8
C5 C6 C7 117.6(5)
C5 C6 C9 121.5(4)
C7 C6 C9 120.9(4)
C2 C7 C6 121.2(4)
C2 C7 H7A 119.4
C6 C7 H7A 119.4
C4 C8 H8A 109.5
C4 C8 H8B 109.5
H8A C8 H8B 109.5
C4 C8 H8C 109.5
H8A C8 H8C 109.5
H8B C8 H8C 109.5
C6 C9 H9A 109.5
C6 C9 H9B 109.5
H9A C9 H9B 109.5
C6 C9 H9C 109.5
H9A C9 H9C 109.5
H9B C9 H9C 109.5
C10 O5 Mn1 123.2(2)
C10 O6 Mn3 134.9(2)
O5 C10 O6 126.2(3)
O5 C10 C11 120.1(3)
O6 C10 C11 113.7(3)
C16 C11 C12 119.9(3)
C16 C11 C10 120.5(3)
C12 C11 C10 119.6(3)
C13 C12 C11 119.8(4)
C13 C12 H12A 120.1
C11 C12 H12A 120.1
C14 C13 C12 118.8(4)
C14 C13 C17 120.7(4)
C12 C13 C17 120.6(4)
C15 C14 C13 121.7(4)
C15 C14 H14A 119.2
C13 C14 H14A 119.2
C16 C15 C14 118.5(4)
C16 C15 C18 120.9(4)
C14 C15 C18 120.5(4)
C11 C16 C15 121.3(3)
C11 C16 H16A 119.4
C15 C16 H16A 119.4
C13 C17 H17A 109.5
C13 C17 H17B 109.5
H17A C17 H17B 109.5
C13 C17 H17C 109.5
H17A C17 H17C 109.5
H17B C17 H17C 109.5
C15 C18 H18A 109.5
C15 C18 H18B 109.5
H18A C18 H18B 109.5
C15 C18 H18C 109.5
H18A C18 H18C 109.5
H18B C18 H18C 109.5
C19 O7 Mn2 132.9(3)
C19 O8 Mn4 129.2(2)
O7 C19 O8 124.9(3)
O7 C19 C20 119.1(3)
O8 C19 C20 115.9(3)
C25 C20 C21 119.5(4)
C25 C20 C19 119.8(3)
C21 C20 C19 120.8(3)
C22 C21 C20 120.9(3)
C22 C21 H21A 119.5
C20 C21 H21A 119.5
C21 C22 C23 118.7(4)
C21 C22 C26 120.8(3)
C23 C22 C26 120.5(4)
C22 C23 C24 121.4(4)
C22 C23 H23A 119.3
C24 C23 H23A 119.3
C25 C24 C23 118.5(3)
C25 C24 C27 120.6(4)
C23 C24 C27 120.9(4)
C20 C25 C24 121.0(4)
C20 C25 H25A 119.5
C24 C25 H25A 119.5
C22 C26 H26A 109.5
C22 C26 H26B 109.5
H26A C26 H26B 109.5
C22 C26 H26C 109.5
H26A C26 H26C 109.5
H26B C26 H26C 109.5
C24 C27 H27A 109.5
C24 C27 H27B 109.5
H27A C27 H27B 109.5
C24 C27 H27C 109.5
H27A C27 H27C 109.5
H27B C27 H27C 109.5
C28 O9 Mn1 129.3(3)
C28 O10 Mn4 132.8(2)
O10 C28 O9 125.3(4)
O10 C28 C29 120.1(3)
O9 C28 C29 114.6(4)
C34 C29 C30 119.6(4)
C34 C29 C28 119.6(3)
C30 C29 C28 120.6(4)
C31 C30 C29 120.5(4)
C31 C30 H30A 119.7
C29 C30 H30A 119.7
C30 C31 C32 118.9(4)
C30 C31 C35 120.8(4)
C32 C31 C35 120.3(4)
C31 C32 C33 121.9(4)
C31 C32 H32A 119.0
C33 C32 H32A 119.0
C34 C33 C32 117.6(4)
C34 C33 C36 120.2(4)
C32 C33 C36 122.1(4)
C33 C34 C29 121.4(3)
C33 C34 H34A 119.3
C29 C34 H34A 119.3
C31 C35 H35A 109.5
C31 C35 H35B 109.5
H35A C35 H35B 109.5
C31 C35 H35C 109.5
H35A C35 H35C 109.5
H35B C35 H35C 109.5
C33 C36 H36A 109.5
C33 C36 H36B 109.5
H36A C36 H36B 109.5
C33 C36 H36C 109.5
H36A C36 H36C 109.5
H36B C36 H36C 109.5
C37 O11 Mn4 99.2(2)
C37 O12 Mn4 80.6(2)
O12 C37 O11 119.6(3)
O12 C37 C38 122.1(4)
O11 C37 C38 118.3(3)
O12 C37 Mn4 69.59(19)
O11 C37 Mn4 50.02(15)
C38 C37 Mn4 168.3(3)
C39 C38 C43 120.0(3)
C39 C38 C37 120.3(4)
C43 C38 C37 119.7(4)
C38 C39 C40 120.0(5)
C38 C39 H39A 120.0
C40 C39 H39A 120.0
C41 C40 C39 118.3(4)
C41 C40 C44 122.1(4)
C39 C40 C44 119.5(5)
C40 C41 C42 123.0(4)
C40 C41 H41A 118.5
C42 C41 H41A 118.5
C41 C42 C43 118.0(5)
C41 C42 C45 121.2(4)
C43 C42 C45 120.8(5)
C38 C43 C42 120.7(4)
C38 C43 H43A 119.6
C42 C43 H43A 119.6
C40 C44 H44A 109.5
C40 C44 H44B 109.5
H44A C44 H44B 109.5
C40 C44 H44C 109.5
H44A C44 H44C 109.5
H44B C44 H44C 109.5
C42 C45 H45A 109.5
C42 C45 H45B 109.5
H45A C45 H45B 109.5
C42 C45 H45C 109.5
H45A C45 H45C 109.5
H45B C45 H45C 109.5
C46 O13 Mn4 135.4(2)
C46 O14 Mn2 129.7(2)
O13 C46 O14 125.0(3)
O13 C46 C47 118.4(3)
O14 C46 C47 116.5(3)
C52 C47 C48 120.0(3)
C52 C47 C46 120.6(3)
C48 C47 C46 119.3(3)
C47 C48 C49 120.3(4)
C47 C48 H48A 119.8
C49 C48 H48A 119.8
C50 C49 C48 118.3(3)
C50 C49 C53 120.9(4)
C48 C49 C53 120.8(4)
C49 C50 C51 122.9(4)
C49 C50 H50A 118.6
C51 C50 H50A 118.6
C52 C51 C50 117.5(4)
C52 C51 C54 121.5(3)
C50 C51 C54 121.0(4)
C47 C52 C51 121.0(3)
C47 C52 H52A 119.5
C51 C52 H52A 119.5
C49 C53 H53A 109.5
C49 C53 H53B 109.5
H53A C53 H53B 109.5
C49 C53 H53C 109.5
H53A C53 H53C 109.5
H53B C53 H53C 109.5
C51 C54 H54A 109.5
C51 C54 H54B 109.5
H54A C54 H54B 109.5
C51 C54 H54C 109.5
H54A C54 H54C 109.5
H54B C54 H54C 109.5
C55 O15 Mn2 126.3(3)
C55 O16 Mn3 127.0(2)
O15 C55 O16 124.4(3)
O15 C55 C56 117.1(3)
O16 C55 C56 118.5(3)
C57 C56 C61 119.7(3)
C57 C56 C55 119.3(3)
C61 C56 C55 121.0(3)
C56 C57 C58 121.3(3)
C56 C57 H57A 119.3
C58 C57 H57A 119.3
C57 C58 C59 117.4(4)
C57 C58 C62 121.9(4)
C59 C58 C62 120.7(4)
C60 C59 C58 122.6(3)
C60 C59 H59A 118.7
C58 C59 H59A 118.7
C59 C60 C61 118.8(4)
C59 C60 C63 121.5(4)
C61 C60 C63 119.7(4)
C56 C61 C60 120.2(4)
C56 C61 H61A 119.9
C60 C61 H61A 119.9
C58 C62 H62A 109.5
C58 C62 H62B 109.5
H62A C62 H62B 109.5
C58 C62 H62C 109.5
H62A C62 H62C 109.5
H62B C62 H62C 109.5
C60 C63 H63A 109.5
C60 C63 H63B 109.5
H63A C63 H63B 109.5
C60 C63 H63C 109.5
H63A C63 H63C 109.5
H63B C63 H63C 109.5
C64 O17 Mn3 124.9(2)
C64 O18 Mn1 126.2(2)
O17 C64 O18 124.9(4)
O17 C64 C65 120.1(3)
O18 C64 C65 115.0(4)
C70 C65 C66 119.2(4)
C70 C65 C64 120.2(3)
C66 C65 C64 120.6(4)
C65 C66 C67 119.9(5)
C65 C66 H66A 120.0
C67 C66 H66A 120.0
C68 C67 C66 119.0(4)
C68 C67 C71 120.9(5)
C66 C67 C71 120.0(6)
C69 C68 C67 122.0(5)
C69 C68 H68A 119.0
C67 C68 H68A 119.0
C68 C69 C70 117.7(5)
C68 C69 C72 120.7(6)
C70 C69 C72 121.5(5)
C65 C70 C69 122.0(4)
C65 C70 H70A 119.0
C69 C70 H70A 119.0
C67 C71 H71A 109.5
C67 C71 H71B 109.5
H71A C71 H71B 109.5
C67 C71 H71C 109.5
H71A C71 H71C 109.5
H71B C71 H71C 109.5
C69 C72 H72A 109.5
C69 C72 H72B 109.5
H72A C72 H72B 109.5
C69 C72 H72C 109.5
H72A C72 H72C 109.5
H72B C72 H72C 109.5
C73 O19 Mn3 107.0(2)
O20 C73 O19 121.7(4)
O20 C73 C74 121.8(5)
O19 C73 C74 116.4(4)
O20 C73 Mn3 78.1(3)
O19 C73 Mn3 44.57(18)
C74 C73 Mn3 157.1(4)
C79 C74 C75 120.1(4)
C79 C74 C73 120.5(5)
C75 C74 C73 119.3(4)
C76 C75 C74 121.5(6)
C76 C75 H75A 119.2
C74 C75 H75A 119.2
C75 C76 C77 117.6(7)
C75 C76 C80 122.3(8)
C77 C76 C80 120.1(7)
C78 C77 C76 123.8(6)
C78 C77 H77A 118.1
C76 C77 H77A 118.1
C77 C78 C79 117.4(6)
C77 C78 C81 123.2(7)
C79 C78 C81 119.3(8)
C74 C79 C78 119.4(6)
C74 C79 H79A 120.3
C78 C79 H79A 120.3
C76 C80 H80A 109.5
C76 C80 H80B 109.5
H80A C80 H80B 109.5
C76 C80 H80C 109.5
H80A C80 H80C 109.5
H80B C80 H80C 109.5
C78 C81 H81A 109.5
C78 C81 H81B 109.5
H81A C81 H81B 109.5
C78 C81 H81C 109.5
H81A C81 H81C 109.5
H81B C81 H81C 109.5
C82 N C90 111.7(4)
C82 N C94 111.1(3)
C90 N C94 105.4(3)
C82 N C86 107.3(3)
C90 N C86 110.8(3)
C94 N C86 110.5(3)
N C82 C83 115.5(4)
N C82 H82A 108.4
C83 C82 H82A 108.4
N C82 H82B 108.4
C83 C82 H82B 108.4
H82A C82 H82B 107.5
C84 C83 C82 109.7(4)
C84 C83 H83A 109.7
C82 C83 H83A 109.7
C84 C83 H83B 109.7
C82 C83 H83B 109.7
H83A C83 H83B 108.2
C85 C84 C83 112.8(6)
C85 C84 H84A 109.0
C83 C84 H84A 109.0
C85 C84 H84B 109.0
C83 C84 H84B 109.0
H84A C84 H84B 107.8
C84 C85 H85A 109.5
C84 C85 H85B 109.5
H85A C85 H85B 109.5
C84 C85 H85C 109.5
H85A C85 H85C 109.5
H85B C85 H85C 109.5
C87 C86 N 115.5(3)
C87 C86 H86A 108.4
N C86 H86A 108.4
C87 C86 H86B 108.4
N C86 H86B 108.4
H86A C86 H86B 107.5
C86 C87 C88 110.8(4)
C86 C87 H87A 109.5
C88 C87 H87A 109.5
C86 C87 H87B 109.5
C88 C87 H87B 109.5
H87A C87 H87B 108.1
C89 C88 C87 114.2(4)
C89 C88 H88A 108.7
C87 C88 H88A 108.7
C89 C88 H88B 108.7
C87 C88 H88B 108.7
H88A C88 H88B 107.6
C88 C89 H89A 109.5
C88 C89 H89B 109.5
H89A C89 H89B 109.5
C88 C89 H89C 109.5
H89A C89 H89C 109.5
H89B C89 H89C 109.5
N C90 C91 114.9(4)
N C90 H90A 108.5
C91 C90 H90A 108.5
N C90 H90B 108.5
C91 C90 H90B 108.5
H90A C90 H90B 107.5
C92 C91 C90 109.5(5)
C92 C91 H91A 109.8
C90 C91 H91A 109.8
C92 C91 H91B 109.8
C90 C91 H91B 109.8
H91A C91 H91B 108.2
C91 C92 C93 112.0(6)
C91 C92 H92A 109.2
C93 C92 H92A 109.2
C91 C92 H92B 109.2
C93 C92 H92B 109.2
H92A C92 H92B 107.9
C92 C93 H93A 109.5
C92 C93 H93B 109.5
H93A C93 H93B 109.5
C92 C93 H93C 109.5
H93A C93 H93C 109.5
H93B C93 H93C 109.5
C95 C94 N 116.4(3)
C95 C94 H94A 108.2
N C94 H94A 108.2
C95 C94 H94B 108.2
N C94 H94B 108.2
H94A C94 H94B 107.3
C96 C95 C94 111.1(4)
C96 C95 H95A 109.4
C94 C95 H95A 109.4
C96 C95 H95B 109.4
C94 C95 H95B 109.4
H95A C95 H95B 108.0
C97 C96 C95 119.8(6)
C97 C96 H96A 107.4
C95 C96 H96A 107.4
C97 C96 H96B 107.4
C95 C96 H96B 107.4
H96A C96 H96B 106.9
C96 C97 H97A 109.5
C96 C97 H97B 109.5
H97A C97 H97B 109.5
C96 C97 H97C 109.5
H97A C97 H97C 109.5
H97B C97 H97C 109.5
Cl2 C98 Cl1 109.1(3)
Cl2 C98 H98A 109.9
Cl1 C98 H98A 109.9
Cl2 C98 H98B 109.9
Cl1 C98 H98B 109.9
H98A C98 H98B 108.3

loop_
_geom_bond_atom_site_label_1
_geom_bond_atom_site_label_2
_geom_bond_distance
Mn1 O1 1.849(3)
Mn1 O9 1.906(3)
Mn1 O2 1.913(2)
Mn1 O18 1.962(2)
Mn1 O3 2.177(2)
Mn1 O5 2.207(2)
Mn1 Mn2 2.8090(8)
Mn2 O1 1.850(2)
Mn2 O2 1.906(2)
Mn2 O14 1.915(2)
Mn2 O15 1.945(3)
Mn2 O7 2.201(3)
Mn2 O4 2.208(3)
Mn3 O1 1.826(2)
Mn3 O19 1.902(2)
Mn3 O6 1.937(2)
Mn3 O16 1.955(2)
Mn3 O17 2.110(3)
Mn3 C73 2.591(5)
Mn4 O2 1.823(2)
Mn4 O11 1.931(2)
Mn4 O8 1.989(3)
Mn4 O10 2.026(3)
Mn4 O13 2.031(2)
Mn4 O12 2.363(3)
Mn4 C37 2.488(4)
O3 C1 1.264(4)
O4 C1 1.251(5)
C1 C2 1.508(5)
C2 C7 1.367(6)
C2 C3 1.394(5)
C3 C4 1.397(6)
C3 H3A 0.9400
C4 C5 1.362(7)
C4 C8 1.537(7)
C5 C6 1.388(7)
C5 H5A 0.9400
C6 C7 1.394(5)
C6 C9 1.489(7)
C7 H7A 0.9400
C8 H8A 0.9700
C8 H8B 0.9700
C8 H8C 0.9700
C9 H9A 0.9700
C9 H9B 0.9700
C9 H9C 0.9700
O5 C10 1.236(4)
O6 C10 1.288(4)
C10 C11 1.508(5)
C11 C16 1.373(5)
C11 C12 1.395(4)
C12 C13 1.393(5)
C12 H12A 0.9400
C13 C14 1.389(6)
C13 C17 1.514(5)
C14 C15 1.384(5)
C14 H14A 0.9400
C15 C16 1.380(5)
C15 C18 1.508(6)
C16 H16A 0.9400
C17 H17A 0.9700
C17 H17B 0.9700
C17 H17C 0.9700
C18 H18A 0.9700
C18 H18B 0.9700
C18 H18C 0.9700
O7 C19 1.260(4)
O8 C19 1.267(4)
C19 C20 1.490(5)
C20 C25 1.381(4)
C20 C21 1.388(5)
C21 C22 1.378(5)
C21 H21A 0.9400
C22 C23 1.390(5)
C22 C26 1.506(5)
C23 C24 1.390(5)
C23 H23A 0.9400
C24 C25 1.384(5)
C24 C27 1.518(5)
C25 H25A 0.9400
C26 H26A 0.9700
C26 H26B 0.9700
C26 H26C 0.9700
C27 H27A 0.9700
C27 H27B 0.9700
C27 H27C 0.9700
O9 C28 1.273(4)
O10 C28 1.249(4)
C28 C29 1.483(5)
C29 C34 1.377(5)
C29 C30 1.393(4)
C30 C31 1.369(6)
C30 H30A 0.9400
C31 C32 1.375(6)
C31 C35 1.514(5)
C32 C33 1.407(5)
C32 H32A 0.9400
C33 C34 1.372(6)
C33 C36 1.497(6)
C34 H34A 0.9400
C35 H35A 0.9700
C35 H35B 0.9700
C35 H35C 0.9700
C36 H36A 0.9700
C36 H36B 0.9700
C36 H36C 0.9700
O11 C37 1.289(5)
O12 C37 1.254(4)
C37 C38 1.480(5)
C38 C39 1.371(6)
C38 C43 1.375(6)
C39 C40 1.409(5)
C39 H39A 0.9400
C40 C41 1.357(7)
C40 C44 1.517(7)
C41 C42 1.369(7)
C41 H41A 0.9400
C42 C43 1.393(5)
C42 C45 1.484(7)
C43 H43A 0.9400
C44 H44A 0.9700
C44 H44B 0.9700
C44 H44C 0.9700
C45 H45A 0.9700
C45 H45B 0.9700
C45 H45C 0.9700
O13 C46 1.251(4)
O14 C46 1.273(4)
C46 C47 1.490(5)
C47 C52 1.380(5)
C47 C48 1.384(4)
C48 C49 1.384(5)
C48 H48A 0.9400
C49 C50 1.376(5)
C49 C53 1.506(4)
C50 C51 1.386(5)
C50 H50A 0.9400
C51 C52 1.385(5)
C51 C54 1.513(6)
C52 H52A 0.9400
C53 H53A 0.9700
C53 H53B 0.9700
C53 H53C 0.9700
C54 H54A 0.9700
C54 H54B 0.9700
C54 H54C 0.9700
O15 C55 1.267(4)
O16 C55 1.278(4)
C55 C56 1.486(5)
C56 C57 1.378(5)
C56 C61 1.380(5)
C57 C58 1.390(5)
C57 H57A 0.9400
C58 C59 1.393(5)
C58 C62 1.500(6)
C59 C60 1.360(6)
C59 H59A 0.9400
C60 C61 1.397(5)
C60 C63 1.514(5)
C61 H61A 0.9400
C62 H62A 0.9700
C62 H62B 0.9700
C62 H62C 0.9700
C63 H63A 0.9700
C63 H63B 0.9700
C63 H63C 0.9700
O17 C64 1.245(5)
O18 C64 1.291(4)
C64 C65 1.475(6)
C65 C70 1.384(6)
C65 C66 1.391(5)
C66 C67 1.392(7)
C66 H66A 0.9400
C67 C68 1.389(7)
C67 C71 1.517(6)
C68 C69 1.380(6)
C68 H68A 0.9400
C69 C70 1.386(7)
C69 C72 1.496(7)
C70 H70A 0.9400
C71 H71A 0.9700
C71 H71B 0.9700
C71 H71C 0.9700
C72 H72A 0.9700
C72 H72B 0.9700
C72 H72C 0.9700
O19 C73 1.288(5)
O20 C73 1.238(5)
C73 C74 1.485(6)
C74 C79 1.374(6)
C74 C75 1.397(7)
C75 C76 1.358(7)
C75 H75A 0.9400
C76 C77 1.376(9)
C76 C80 1.530(10)
C77 C78 1.375(10)
C77 H77A 0.9400
C78 C79 1.417(7)
C78 C81 1.506(9)
C79 H79A 0.9400
C80 H80A 0.9700
C80 H80B 0.9700
C80 H80C 0.9700
C81 H81A 0.9700
C81 H81B 0.9700
C81 H81C 0.9700
N C82 1.500(6)
N C90 1.517(4)
N C94 1.521(5)
N C86 1.523(4)
C82 C83 1.533(6)
C82 H82A 0.9800
C82 H82B 0.9800
C83 C84 1.517(8)
C83 H83A 0.9800
C83 H83B 0.9800
C84 C85 1.511(10)
C84 H84A 0.9800
C84 H84B 0.9800
C85 H85A 0.9700
C85 H85B 0.9700
C85 H85C 0.9700
C86 C87 1.497(6)
C86 H86A 0.9800
C86 H86B 0.9800
C87 C88 1.551(6)
C87 H87A 0.9800
C87 H87B 0.9800
C88 C89 1.445(7)
C88 H88A 0.9800
C88 H88B 0.9800
C89 H89A 0.9700
C89 H89B 0.9700
C89 H89C 0.9700
C90 C91 1.526(6)
C90 H90A 0.9800
C90 H90B 0.9800
C91 C92 1.523(6)
C91 H91A 0.9800
C91 H91B 0.9800
C92 C93 1.525(8)
C92 H92A 0.9800
C92 H92B 0.9800
C93 H93A 0.9700
C93 H93B 0.9700
C93 H93C 0.9700
C94 C95 1.513(5)
C94 H94A 0.9800
C94 H94B 0.9800
C95 C96 1.507(7)
C95 H95A 0.9800
C95 H95B 0.9800
C96 C97 1.375(8)
C96 H96A 0.9800
C96 H96B 0.9800
C97 H97A 0.9700
C97 H97B 0.9700
C97 H97C 0.9700
C98 Cl2 1.653(7)
C98 Cl1 1.817(8)
C98 H98A 0.9800
C98 H98B 0.9800

loop_
_geom_torsion_atom_site_label_1
_geom_torsion_atom_site_label_2
_geom_torsion_atom_site_label_3
_geom_torsion_atom_site_label_4
_geom_torsion
O9 Mn1 Mn2 O1 174.40(17)
O2 Mn1 Mn2 O1 169.30(15)
O18 Mn1 Mn2 O1 -22.90(16)
O3 Mn1 Mn2 O1 -96.32(13)
O5 Mn1 Mn2 O1 73.68(13)
O1 Mn1 Mn2 O2 -169.30(15)
O9 Mn1 Mn2 O2 5.09(15)
O18 Mn1 Mn2 O2 167.79(15)
O3 Mn1 Mn2 O2 94.38(12)
O5 Mn1 Mn2 O2 -95.62(12)
O1 Mn1 Mn2 O14 176.34(16)
O9 Mn1 Mn2 O14 -9.26(17)
O2 Mn1 Mn2 O14 -14.35(15)
O18 Mn1 Mn2 O14 153.44(16)
O3 Mn1 Mn2 O14 80.02(13)
O5 Mn1 Mn2 O14 -109.98(13)
O1 Mn1 Mn2 O15 10.20(15)
O9 Mn1 Mn2 O15 -175.40(15)
O2 Mn1 Mn2 O15 179.50(14)
O18 Mn1 Mn2 O15 -12.70(16)
O3 Mn1 Mn2 O15 -86.12(12)
O5 Mn1 Mn2 O15 83.88(12)
O1 Mn1 Mn2 O7 -85.96(13)
O9 Mn1 Mn2 O7 88.44(13)
O2 Mn1 Mn2 O7 83.34(12)
O18 Mn1 Mn2 O7 -108.87(13)
O3 Mn1 Mn2 O7 177.72(8)
O5 Mn1 Mn2 O7 -12.28(8)
O1 Mn1 Mn2 O4 91.04(13)
O9 Mn1 Mn2 O4 -94.56(13)
O2 Mn1 Mn2 O4 -99.65(12)
O18 Mn1 Mn2 O4 68.14(13)
O3 Mn1 Mn2 O4 -5.28(9)
O5 Mn1 Mn2 O4 164.72(8)
O19 Mn3 O1 Mn1 -101(4)
O6 Mn3 O1 Mn1 -46.43(18)
O16 Mn3 O1 Mn1 149.52(17)
O17 Mn3 O1 Mn1 50.09(17)
C73 Mn3 O1 Mn1 -114.6(2)
O19 Mn3 O1 Mn2 65(4)
O6 Mn3 O1 Mn2 119.83(18)
O16 Mn3 O1 Mn2 -44.22(18)
O17 Mn3 O1 Mn2 -143.65(17)
C73 Mn3 O1 Mn2 51.6(3)
O9 Mn1 O1 Mn3 111.3(12)
O2 Mn1 O1 Mn3 162.61(17)
O18 Mn1 O1 Mn3 -26.57(18)
O3 Mn1 O1 Mn3 -110.17(16)
O5 Mn1 O1 Mn3 60.98(16)
Mn2 Mn1 O1 Mn3 169.9(2)
O9 Mn1 O1 Mn2 -58.6(12)
O2 Mn1 O1 Mn2 -7.27(10)
O18 Mn1 O1 Mn2 163.55(11)
O3 Mn1 O1 Mn2 79.96(11)
O5 Mn1 O1 Mn2 -108.90(10)
O2 Mn2 O1 Mn3 -161.67(18)
O14 Mn2 O1 Mn3 83(3)
O15 Mn2 O1 Mn3 18.77(18)
O7 Mn2 O1 Mn3 -73.42(17)
O4 Mn2 O1 Mn3 106.50(17)
Mn1 Mn2 O1 Mn3 -169.0(2)
O2 Mn2 O1 Mn1 7.29(10)
O14 Mn2 O1 Mn1 -108(3)
O15 Mn2 O1 Mn1 -172.27(11)
O7 Mn2 O1 Mn1 95.55(11)
O4 Mn2 O1 Mn1 -84.53(11)
O11 Mn4 O2 Mn2 121.4(9)
O8 Mn4 O2 Mn2 -55.84(14)
O10 Mn4 O2 Mn2 -156.31(14)
O13 Mn4 O2 Mn2 41.78(15)
O12 Mn4 O2 Mn2 124.12(13)
C37 Mn4 O2 Mn2 123.78(19)
O11 Mn4 O2 Mn1 -105.5(9)
O8 Mn4 O2 Mn1 77.25(18)
O10 Mn4 O2 Mn1 -23.21(18)
O13 Mn4 O2 Mn1 174.88(18)
O12 Mn4 O2 Mn1 -102.78(17)
C37 Mn4 O2 Mn1 -103.1(2)
O1 Mn2 O2 Mn4 138.58(15)
O14 Mn2 O2 Mn4 -43.67(15)
O15 Mn2 O2 Mn4 142.3(9)
O7 Mn2 O2 Mn4 48.08(13)
O4 Mn2 O2 Mn4 -136.38(13)
Mn1 Mn2 O2 Mn4 145.57(18)
O1 Mn2 O2 Mn1 -6.99(10)
O14 Mn2 O2 Mn1 170.77(10)
O15 Mn2 O2 Mn1 -3.2(10)
O7 Mn2 O2 Mn1 -97.48(10)
O4 Mn2 O2 Mn1 78.05(10)
O1 Mn1 O2 Mn4 -135.57(19)
O9 Mn1 O2 Mn4 40.92(19)
O18 Mn1 O2 Mn4 147.5(6)
O3 Mn1 O2 Mn4 136.11(18)
O5 Mn1 O2 Mn4 -49.84(19)
Mn2 Mn1 O2 Mn4 -142.6(2)
O1 Mn1 O2 Mn2 6.99(10)
O9 Mn1 O2 Mn2 -176.51(10)
O18 Mn1 O2 Mn2 -69.9(7)
O3 Mn1 O2 Mn2 -81.32(10)
O5 Mn1 O2 Mn2 92.73(10)
O1 Mn1 O3 C1 -19.0(2)
O9 Mn1 O3 C1 158.0(2)
O2 Mn1 O3 C1 63.8(2)
O18 Mn1 O3 C1 -114.4(2)
O5 Mn1 O3 C1 -80.6(7)
Mn2 Mn1 O3 C1 21.3(2)
O1 Mn2 O4 C1 33.0(3)
O2 Mn2 O4 C1 -49.8(3)
O14 Mn2 O4 C1 -148.0(3)
O15 Mn2 O4 C1 123.6(3)
O7 Mn2 O4 C1 34.0(14)
Mn1 Mn2 O4 C1 -7.8(3)
Mn2 O4 C1 O3 28.8(5)
Mn2 O4 C1 C2 -151.5(2)
Mn1 O3 C1 O4 -37.0(5)
Mn1 O3 C1 C2 143.3(2)
O4 C1 C2 C7 -167.2(3)
O3 C1 C2 C7 12.5(5)
O4 C1 C2 C3 15.0(5)
O3 C1 C2 C3 -165.3(3)
C7 C2 C3 C4 -0.2(6)
C1 C2 C3 C4 177.5(4)
C2 C3 C4 C5 1.5(7)
C2 C3 C4 C8 -177.2(4)
C3 C4 C5 C6 -1.1(7)
C8 C4 C5 C6 177.6(5)
C4 C5 C6 C7 -0.6(7)
C4 C5 C6 C9 180.0(4)
C3 C2 C7 C6 -1.5(5)
C1 C2 C7 C6 -179.3(3)
C5 C6 C7 C2 1.9(6)
C9 C6 C7 C2 -178.6(4)
O1 Mn1 O5 C10 -36.6(3)
O9 Mn1 O5 C10 146.8(3)
O2 Mn1 O5 C10 -118.6(3)
O18 Mn1 O5 C10 58.6(3)
O3 Mn1 O5 C10 25.0(8)
Mn2 Mn1 O5 C10 -75.3(3)
O1 Mn3 O6 C10 -9.9(4)
O19 Mn3 O6 C10 168.6(4)
O16 Mn3 O6 C10 84.0(5)
O17 Mn3 O6 C10 -100.3(4)
C73 Mn3 O6 C10 141.6(4)
Mn1 O5 C10 O6 0.5(5)
Mn1 O5 C10 C11 -177.6(2)
Mn3 O6 C10 O5 30.3(6)
Mn3 O6 C10 C11 -151.5(3)
O5 C10 C11 C16 179.0(4)
O6 C10 C11 C16 0.7(5)
O5 C10 C11 C12 -1.6(6)
O6 C10 C11 C12 -179.9(3)
C16 C11 C12 C13 0.1(6)
C10 C11 C12 C13 -179.3(4)
C11 C12 C13 C14 -0.7(6)
C11 C12 C13 C17 -179.8(4)
C12 C13 C14 C15 -0.1(7)
C17 C13 C14 C15 179.0(5)
C13 C14 C15 C16 1.4(7)
C13 C14 C15 C18 -179.4(5)
C12 C11 C16 C15 1.3(6)
C10 C11 C16 C15 -179.4(4)
C14 C15 C16 C11 -2.0(7)
C18 C15 C16 C11 178.8(4)
O1 Mn2 O7 C19 -91.0(3)
O2 Mn2 O7 C19 -8.2(3)
O14 Mn2 O7 C19 90.0(3)
O15 Mn2 O7 C19 178.5(3)
O4 Mn2 O7 C19 -92.1(13)
Mn1 Mn2 O7 C19 -50.6(3)
O2 Mn4 O8 C19 22.9(3)
O11 Mn4 O8 C19 -156.7(3)
O10 Mn4 O8 C19 116.3(3)
O13 Mn4 O8 C19 -69.9(3)
O12 Mn4 O8 C19 -157.0(3)
C37 Mn4 O8 C19 -156.8(3)
Mn2 O7 C19 O8 -19.2(5)
Mn2 O7 C19 C20 162.7(2)
Mn4 O8 C19 O7 10.4(5)
Mn4 O8 C19 C20 -171.4(2)
O7 C19 C20 C25 163.1(3)
O8 C19 C20 C25 -15.2(5)
O7 C19 C20 C21 -16.8(5)
O8 C19 C20 C21 164.9(3)
C25 C20 C21 C22 0.9(6)
C19 C20 C21 C22 -179.1(4)
C20 C21 C22 C23 -3.1(6)
C20 C21 C22 C26 178.7(4)
C21 C22 C23 C24 2.9(7)
C26 C22 C23 C24 -178.9(4)
C22 C23 C24 C25 -0.4(7)
C22 C23 C24 C27 -178.7(4)
C21 C20 C25 C24 1.6(6)
C19 C20 C25 C24 -178.4(4)
C23 C24 C25 C20 -1.8(6)
C27 C24 C25 C20 176.5(4)
O1 Mn1 O9 C28 18.3(14)
O2 Mn1 O9 C28 -32.6(3)
O18 Mn1 O9 C28 156.4(3)
O3 Mn1 O9 C28 -120.0(3)
O5 Mn1 O9 C28 68.5(3)
Mn2 Mn1 O9 C28 -36.1(3)
O2 Mn4 O10 C28 -18.5(3)
O11 Mn4 O10 C28 155.0(3)
O8 Mn4 O10 C28 -115.8(3)
O13 Mn4 O10 C28 83.9(4)
O12 Mn4 O10 C28 94.4(3)
C37 Mn4 O10 C28 124.5(3)
Mn4 O10 C28 O9 30.5(5)
Mn4 O10 C28 C29 -149.3(2)
Mn1 O9 C28 O10 3.3(5)
Mn1 O9 C28 C29 -176.9(2)
O10 C28 C29 C34 -175.1(3)
O9 C28 C29 C34 5.2(5)
O10 C28 C29 C30 7.9(5)
O9 C28 C29 C30 -171.9(3)
C34 C29 C30 C31 0.3(5)
C28 C29 C30 C31 177.3(3)
C29 C30 C31 C32 0.2(6)
C29 C30 C31 C35 -178.5(3)
C30 C31 C32 C33 -0.6(6)
C35 C31 C32 C33 178.1(3)
C31 C32 C33 C34 0.4(5)
C31 C32 C33 C36 -179.5(4)
C32 C33 C34 C29 0.1(5)
C36 C33 C34 C29 180.0(3)
C30 C29 C34 C33 -0.4(5)
C28 C29 C34 C33 -177.5(3)
O2 Mn4 O11 C37 2.9(11)
O8 Mn4 O11 C37 -179.9(2)
O10 Mn4 O11 C37 -79.7(2)
O13 Mn4 O11 C37 82.7(2)
O12 Mn4 O11 C37 -0.1(2)
O2 Mn4 O12 C37 -179.6(2)
O11 Mn4 O12 C37 0.1(2)
O8 Mn4 O12 C37 0.3(3)
O10 Mn4 O12 C37 92.6(2)
O13 Mn4 O12 C37 -90.8(2)
Mn4 O12 C37 O11 -0.1(3)
Mn4 O12 C37 C38 179.5(3)
Mn4 O11 C37 O12 0.1(4)
Mn4 O11 C37 C38 -179.5(3)
O2 Mn4 C37 O12 0.6(3)
O11 Mn4 C37 O12 -179.9(4)
O8 Mn4 C37 O12 -179.80(18)
O10 Mn4 C37 O12 -82.6(2)
O13 Mn4 C37 O12 85.4(2)
O2 Mn4 C37 O11 -179.47(19)
O8 Mn4 C37 O11 0.1(3)
O10 Mn4 C37 O11 97.4(2)
O13 Mn4 C37 O11 -94.7(2)
O12 Mn4 C37 O11 179.9(4)
O2 Mn4 C37 C38 -177.1(12)
O11 Mn4 C37 C38 2.4(12)
O8 Mn4 C37 C38 2.5(13)
O10 Mn4 C37 C38 99.7(13)
O13 Mn4 C37 C38 -92.3(13)
O12 Mn4 C37 C38 -177.7(14)
O12 C37 C38 C39 -164.4(4)
O11 C37 C38 C39 15.1(5)
Mn4 C37 C38 C39 13.1(15)
O12 C37 C38 C43 13.9(5)
O11 C37 C38 C43 -166.6(3)
Mn4 C37 C38 C43 -168.6(11)
C43 C38 C39 C40 0.3(6)
C37 C38 C39 C40 178.6(4)
C38 C39 C40 C41 -1.1(7)
C38 C39 C40 C44 179.5(4)
C39 C40 C41 C42 1.6(7)
C44 C40 C41 C42 -179.0(5)
C40 C41 C42 C43 -1.3(7)
C40 C41 C42 C45 179.9(5)
C39 C38 C43 C42 0.0(6)
C37 C38 C43 C42 -178.3(3)
C41 C42 C43 C38 0.4(6)
C45 C42 C43 C38 179.2(5)
O2 Mn4 O13 C46 -25.5(4)
O11 Mn4 O13 C46 160.9(4)
O8 Mn4 O13 C46 71.6(4)
O10 Mn4 O13 C46 -128.0(4)
O12 Mn4 O13 C46 -138.4(4)
C37 Mn4 O13 C46 -168.4(4)
O1 Mn2 O14 C46 138(3)
O2 Mn2 O14 C46 22.6(3)
O15 Mn2 O14 C46 -158.1(3)
O7 Mn2 O14 C46 -66.0(3)
O4 Mn2 O14 C46 114.2(3)
Mn1 Mn2 O14 C46 32.4(4)
Mn4 O13 C46 O14 10.8(6)
Mn4 O13 C46 C47 -167.2(3)
Mn2 O14 C46 O13 -9.0(6)
Mn2 O14 C46 C47 169.0(2)
O13 C46 C47 C52 176.1(4)
O14 C46 C47 C52 -2.1(5)
O13 C46 C47 C48 -0.1(5)
O14 C46 C47 C48 -178.3(3)
C52 C47 C48 C49 -1.5(6)
C46 C47 C48 C49 174.7(3)
C47 C48 C49 C50 0.6(6)
C47 C48 C49 C53 -178.7(3)
C48 C49 C50 C51 1.2(6)
C53 C49 C50 C51 -179.5(4)
C49 C50 C51 C52 -2.0(6)
C49 C50 C51 C54 -178.8(4)
C48 C47 C52 C51 0.7(6)
C46 C47 C52 C51 -175.4(3)
C50 C51 C52 C47 1.0(6)
C54 C51 C52 C47 177.7(4)
O1 Mn2 O15 C55 37.3(3)
O2 Mn2 O15 C55 33.5(10)
O14 Mn2 O15 C55 -140.5(3)
O7 Mn2 O15 C55 127.6(3)
O4 Mn2 O15 C55 -47.9(3)
Mn1 Mn2 O15 C55 30.7(3)
O1 Mn3 O16 C55 37.3(3)
O19 Mn3 O16 C55 -141.0(3)
O6 Mn3 O16 C55 -56.9(5)
O17 Mn3 O16 C55 127.5(3)
C73 Mn3 O16 C55 -112.7(3)
Mn2 O15 C55 O16 -51.1(5)
Mn2 O15 C55 C56 128.8(3)
Mn3 O16 C55 O15 2.3(6)
Mn3 O16 C55 C56 -177.5(3)
O15 C55 C56 C57 -0.3(6)
O16 C55 C56 C57 179.5(4)
O15 C55 C56 C61 179.6(4)
O16 C55 C56 C61 -0.5(6)
C61 C56 C57 C58 0.2(7)
C55 C56 C57 C58 -179.9(4)
C56 C57 C58 C59 0.6(7)
C56 C57 C58 C62 -177.2(5)
C57 C58 C59 C60 -1.0(7)
C62 C58 C59 C60 176.9(5)
C58 C59 C60 C61 0.5(8)
C58 C59 C60 C63 -177.5(5)
C57 C56 C61 C60 -0.7(7)
C55 C56 C61 C60 179.4(4)
C59 C60 C61 C56 0.3(7)
C63 C60 C61 C56 178.4(4)
O1 Mn3 O17 C64 -40.8(3)
O19 Mn3 O17 C64 138.3(3)
O6 Mn3 O17 C64 50.6(3)
O16 Mn3 O17 C64 -130.6(3)
C73 Mn3 O17 C64 130.5(3)
O1 Mn1 O18 C64 -31.7(3)
O9 Mn1 O18 C64 151.3(3)
O2 Mn1 O18 C64 44.2(9)
O3 Mn1 O18 C64 55.7(3)
O5 Mn1 O18 C64 -118.8(3)
Mn2 Mn1 O18 C64 -17.0(4)
Mn3 O17 C64 O18 -1.9(5)
Mn3 O17 C64 C65 -179.4(2)
Mn1 O18 C64 O17 47.2(5)
Mn1 O18 C64 C65 -135.2(3)
O17 C64 C65 C70 -155.5(3)
O18 C64 C65 C70 26.8(5)
O17 C64 C65 C66 23.1(5)
O18 C64 C65 C66 -154.6(3)
C70 C65 C66 C67 -2.2(5)
C64 C65 C66 C67 179.2(4)
C65 C66 C67 C68 2.5(6)
C65 C66 C67 C71 -176.4(4)
C66 C67 C68 C69 -0.8(7)
C71 C67 C68 C69 178.1(4)
C67 C68 C69 C70 -1.1(7)
C67 C68 C69 C72 179.3(5)
C66 C65 C70 C69 0.2(6)
C64 C65 C70 C69 178.8(3)
C68 C69 C70 C65 1.5(6)
C72 C69 C70 C65 -179.0(4)
O1 Mn3 O19 C73 -14(4)
O6 Mn3 O19 C73 -69.1(3)
O16 Mn3 O19 C73 95.0(3)
O17 Mn3 O19 C73 -165.5(2)
Mn3 O19 C73 O20 -13.3(4)
Mn3 O19 C73 C74 164.1(2)
O1 Mn3 C73 O20 -12.5(3)
O19 Mn3 C73 O20 168.4(4)
O6 Mn3 C73 O20 -84.1(2)
O16 Mn3 C73 O20 82.5(2)
O17 Mn3 C73 O20 -174.97(19)
O1 Mn3 C73 O19 179.1(2)
O6 Mn3 C73 O19 107.5(3)
O16 Mn3 C73 O19 -86.0(2)
O17 Mn3 C73 O19 16.6(3)
O1 Mn3 C73 C74 140.0(7)
O19 Mn3 C73 C74 -39.1(6)
O6 Mn3 C73 C74 68.4(7)
O16 Mn3 C73 C74 -125.0(7)
O17 Mn3 C73 C74 -22.5(7)
O20 C73 C74 C79 -169.8(4)
O19 C73 C74 C79 12.8(6)
Mn3 C73 C74 C79 42.3(9)
O20 C73 C74 C75 12.0(6)
O19 C73 C74 C75 -165.4(4)
Mn3 C73 C74 C75 -135.8(7)
C79 C74 C75 C76 -2.1(7)
C73 C74 C75 C76 176.0(4)
C74 C75 C76 C77 1.5(9)
C74 C75 C76 C80 -177.8(6)
C75 C76 C77 C78 2.0(10)
C80 C76 C77 C78 -178.8(7)
C76 C77 C78 C79 -4.5(11)
C76 C77 C78 C81 179.2(6)
C75 C74 C79 C78 -0.5(7)
C73 C74 C79 C78 -178.7(4)
C77 C78 C79 C74 3.6(8)
C81 C78 C79 C74 -179.9(5)
C90 N C82 C83 58.9(5)
C94 N C82 C83 -58.5(5)
C86 N C82 C83 -179.4(4)
N C82 C83 C84 168.2(5)
C82 C83 C84 C85 -70.5(6)
C82 N C86 C87 -172.2(4)
C90 N C86 C87 -49.9(5)
C94 N C86 C87 66.5(5)
N C86 C87 C88 -169.9(4)
C86 C87 C88 C89 77.2(7)
C82 N C90 C91 54.8(5)
C94 N C90 C91 175.6(4)
C86 N C90 C91 -64.9(5)
N C90 C91 C92 164.9(4)
C90 C91 C92 C93 170.2(4)
C82 N C94 C95 -51.9(5)
C90 N C94 C95 -173.1(4)
C86 N C94 C95 67.1(5)
N C94 C95 C96 -175.1(5)
C94 C95 C96 C97 -166.8(7)
